data_4335469
loop_
_publ_author_name
'Stephen D. J. McKinnon'
'Brian O. Patrick'
'A. B. P. Lever'
'Robin G. Hicks'

_publ_section_title
;
 Binuclear Ruthenium Complexes of a Neutral Radical Bridging Ligand. A New
 "Spin" on Mixed Valency
;
_journal_name_full 'Inorganic Chemistry'
_journal_page_first 8053
_journal_page_last 8066
_journal_paper_doi 10.1021/ic400704j
_journal_volume 52
_journal_year 2013
_chemical_formula_moiety 'C34 H25 F24 N6 O9 Ru2, F6 P, C1 H2 Cl2'
_chemical_formula_sum 'C35 H27 Cl2 F30 N6 O9 P Ru2'
_chemical_formula_weight 1549.63
_chemical_name_systematic
;
 ?
;
_space_group_crystal_system orthorhombic
_space_group_IT_number 33
_space_group_name_Hall 'P 2c -2n'
_space_group_name_H-M_alt 'P n a 21'
_symmetry_space_group_name_Hall 'P 2c -2n'
_symmetry_space_group_name_H-M 'P n a 21'
_atom_sites_solution_hydrogens geom
_audit_creation_date 2013-06-03
_audit_creation_method
;
  Olex2 1.2
  (compiled Apr 23 2013 17:59:47, GUI svn.r4466)
;
_cell_angle_alpha 90
_cell_angle_beta 90
_cell_angle_gamma 90
_cell_formula_units_Z 4
_cell_length_a 20.0533(13)
_cell_length_b 9.9881(5)
_cell_length_c 26.4832(17)
_cell_measurement_reflns_used 8923
_cell_measurement_temperature 173(2)
_cell_measurement_theta_max 22.571
_cell_measurement_theta_min 2.186
_cell_volume 5304.4(6)
_computing_data_reduction 'SAINT v7.53A (Bruker, 2008)'
_computing_molecular_graphics
;
O. V. Dolomanov, L. J. Bourhis, R. J. Gildea, J. A. K. Howard and H. Puschmann,
OLEX2: a complete structure solution, refinement and analysis program.
J. Appl. Cryst. (2009). 42, 339-341.
;
_computing_publication_material
;
O. V. Dolomanov, L. J. Bourhis, R. J. Gildea, J. A. K. Howard and H. Puschmann,
OLEX2: a complete structure solution, refinement and analysis program.
J. Appl. Cryst. (2009). 42, 339-341.
;
_computing_structure_refinement
;
XL, G.M. Sheldrick, Acta Cryst.
(2008). A64, 112-122
;
_diffrn_ambient_temperature 173.15
_diffrn_measured_fraction_theta_full 0.751
_diffrn_measured_fraction_theta_max 0.996
_diffrn_radiation_type MoK\a
_diffrn_radiation_wavelength 0.71073
_diffrn_reflns_av_R_equivalents 0.0651
_diffrn_reflns_av_unetI/netI 0.0582
_diffrn_reflns_Laue_measured_fraction_full 0.751
_diffrn_reflns_Laue_measured_fraction_max 0.996
_diffrn_reflns_limit_h_max 21
_diffrn_reflns_limit_h_min -21
_diffrn_reflns_limit_k_max 9
_diffrn_reflns_limit_k_min -10
_diffrn_reflns_limit_l_max 23
_diffrn_reflns_limit_l_min -28
_diffrn_reflns_number 30270
_diffrn_reflns_point_group_measured_fraction_full 0.681
_diffrn_reflns_point_group_measured_fraction_max 0.905
_diffrn_reflns_theta_full 25.242
_diffrn_reflns_theta_max 22.789
_diffrn_reflns_theta_min 2.031
_exptl_absorpt_coefficient_mu 0.861
_exptl_absorpt_correction_T_max 0.975
_exptl_absorpt_correction_T_min 0.691
_exptl_absorpt_correction_type multi-scan
_exptl_absorpt_process_details
;
SADABS-2008/1 (Bruker,2008) was used for absorption correction.
wR2(int) was 0.0901 before and 0.0634 after correction.
The Ratio of minimum to maximum transmission is 0.7092.
The \l/2 correction factor is Not present.
;
_exptl_crystal_colour green
_exptl_crystal_density_diffrn 1.940
_exptl_crystal_F_000 3032
_exptl_crystal_size_max 0.60
_exptl_crystal_size_mid 0.12
_exptl_crystal_size_min 0.03
_refine_diff_density_max 0.591
_refine_diff_density_min -0.575
_refine_diff_density_rms 0.088
_refine_ls_abs_structure_details
;
 Refined as an inversion twin.
;
_refine_ls_abs_structure_Flack 0.43(5)
_refine_ls_extinction_method none
_refine_ls_goodness_of_fit_ref 1.084
_refine_ls_hydrogen_treatment constr
_refine_ls_matrix_type full
_refine_ls_number_parameters 853
_refine_ls_number_reflns 6507
_refine_ls_number_restraints 1445
_refine_ls_restrained_S_all 1.002
_refine_ls_R_factor_all 0.0634
_refine_ls_R_factor_gt 0.0431
_refine_ls_shift/su_max 0.000
_refine_ls_shift/su_mean 0.000
_refine_ls_structure_factor_coef Fsqd
_refine_ls_weighting_details
;
 w=1/[\s^2^(Fo^2^)+(0.0365P)^2^+9.7117P]
 where P=(Fo^2^+2Fc^2^)/3
;
_refine_ls_weighting_scheme calc
_refine_ls_wR_factor_gt 0.0835
_refine_ls_wR_factor_ref 0.0941
_reflns_Friedel_coverage 0.772
_reflns_Friedel_fraction_full 0.608
_reflns_Friedel_fraction_max 0.810
_reflns_number_gt 5406
_reflns_number_total 6507
_reflns_threshold_expression 'I > 2\s(I)'
_cod_data_source_file ic400704j_si_006.cif
_cod_data_source_block rh068
_cod_database_code 4335469
_cod_database_fobs_code 4335469
_olex2_refinement_description
;
1. Fixed Uiso
 At 1.2 times of:
  All C(H) groups, All C(H,H) groups
 At 1.5 times of:
  All C(H,H,H) groups
2. Restrained distances
 F5B-F5
 -0.6 with sigma of 0.02
 F6B-F6
 -0.6 with sigma of 0.02
 F4B-F4
 -0.6 with sigma of 0.02
 F7-F7B
 -0.6 with sigma of 0.02
 F8B-F8
 -0.6 with sigma of 0.02
 F9B-F9
 -0.6 with sigma of 0.02
 Cl1-C56 = Cl2-C56
 1.7602 with sigma of 0.002
 Cl1-Cl2
 2.9338 with sigma of 0.004
 Cl1B-C56B = Cl2B-C56B
 1.7602 with sigma of 0.002
 Cl1B-Cl2B
 2.9338 with sigma of 0.004
 F7-F8 \\sim F8-F9 \\sim F9-F7
 with sigma of 0.02
 F7B-F8B \\sim F8B-F9B \\sim F9B-F7B
 with sigma of 0.02
 C31-F7 \\sim C31-F8 \\sim C31-F9 \\sim C31-F7B \\sim C31-F8B \\sim C31-F9B
 with sigma of 0.02
C41-F13 \\sim C41-F14 \\sim C41-F15 \\sim C41-F13B \\sim C41-F14B \\sim C41-F15B
 with sigma of 0.02
F13-F14 \\sim F14-F15 \\sim F15-F13 \\sim F13B-F14B \\sim F14B-F15B 
\\sim F15B-F13B with sigma of 0.02
C55-F22 \\sim C55-F23 \\sim C55-F24 \\sim C55-F22B \\sim C55-F23B \\sim C55-F24B
 with sigma of 0.02
 F22-F23 \\sim F23-F24 \\sim F24-F22 \\sim F22B-F23B \\sim F23B-F24B 
\\sim F24B-F22B with sigma of 0.02
3. Uiso/Uaniso restraints and constraints
All non-hydrogen atoms have similar U: within 1.7A with sigma of 0.04 and sigma
for terminal atoms of 0.08
All non-hydrogen atoms restrained to be isotropic: with sigma of 0.1 and sigma
for terminal atoms of 0.2
Uanis(F4B) = Uanis(F4)
Uanis(F6B) = Uanis(F6)
Uanis(F5B) = Uanis(F5)
Uanis(F22) = Uanis(F23) = Uanis(F24)
Uanis(F23B) = Uanis(F22B) = Uanis(F24B)
Uanis(Cl2) = Uanis(Cl2B)
Uanis(C56) = Uanis(C56B)
Uanis(Cl1) = Uanis(Cl1B)
4. others
 Sof(F6B)=Sof(F4B)=Sof(F5B)=1-FVAR(1)
 Sof(F4)=Sof(F5)=Sof(F6)=FVAR(1)
 Sof(F7B)=Sof(F8B)=Sof(F9B)=1-FVAR(2)
 Sof(F7)=Sof(F8)=Sof(F9)=FVAR(2)
 Sof(F13B)=Sof(F14B)=Sof(F15B)=1-FVAR(3)
 Sof(F13)=Sof(F14)=Sof(F15)=FVAR(3)
 Sof(F22)=Sof(F23)=Sof(F24)=1-FVAR(4)
 Sof(F22B)=Sof(F23B)=Sof(F24B)=FVAR(4)
 Sof(Cl1B)=Sof(C56B)=Sof(H56C)=Sof(H56D)=Sof(Cl2B)=1-FVAR(5)
 Sof(Cl1)=Sof(Cl2)=Sof(C56)=Sof(H56A)=Sof(H56B)=FVAR(5)
5.a Ternary CH refined with riding coordinates:
 C3(H3), C6(H6)
5.b Secondary CH2 refined with riding coordinates:
 C56(H56A,H56B), C56B(H56C,H56D)
5.c Aromatic/amide H refined with riding coordinates:
 C13(H13), C23(H23), C33(H33), C43(H43), C53(H53)
5.d Idealised Me refined as rotating group:
 C4(H4A,H4B,H4C), C5(H5A,H5B,H5C), C7(H7A,H7B,H7C), C8(H8A,H8B,H8C), C15(H15A,
 H15B,H15C), C16(H16A,H16B,H16C)
;
_shelx_space_group_comment
;
The symmetry employed for this shelxl refinement is uniquely defined
by the following loop, which should always be used as a source of
symmetry information in preference to the above space-group names.
They are only intended as comments.
;
_shelxl_version_number 2012-9

loop_
_space_group_symop_operation_xyz
'x, y, z'
'-x, -y, z+1/2'
'-x+1/2, y+1/2, z+1/2'
'x+1/2, -y+1/2, z'

loop_
_atom_site_label
_atom_site_type_symbol
_atom_site_fract_x
_atom_site_fract_y
_atom_site_fract_z
_atom_site_U_iso_or_equiv
_atom_site_adp_type
_atom_site_occupancy
_atom_site_site_symmetry_order
_atom_site_calc_flag
_atom_site_refinement_flags_posn
_atom_site_refinement_flags_adp
_atom_site_refinement_flags_occupancy
_atom_site_disorder_assembly
_atom_site_disorder_group
C1 C 0.4213(6) 0.8924(10) 0.1713(5) 0.023(3) Uani 1 1 d . U . . .
C2 C 0.5389(6) 1.0164(12) 0.1588(5) 0.034(3) Uani 1 1 d . U . . .
C3 C 0.5509(5) 1.0380(12) 0.2527(5) 0.034(3) Uani 1 1 d . U . . .
H3 H 0.5238 1.0112 0.2827 0.041 Uiso 1 1 calc R U . . .
C4 C 0.6163(6) 0.9606(15) 0.2558(6) 0.058(4) Uani 1 1 d . U . . .
H4A H 0.6075 0.8649 0.2511 0.086 Uiso 1 1 calc R U . . .
H4B H 0.6367 0.9751 0.2890 0.086 Uiso 1 1 calc R U . . .
H4C H 0.6467 0.9921 0.2293 0.086 Uiso 1 1 calc R U . . .
C5 C 0.5581(7) 1.1900(13) 0.2548(6) 0.056(4) Uani 1 1 d . U . . .
H5A H 0.5742 1.2230 0.2222 0.085 Uiso 1 1 calc R U . . .
H5B H 0.5899 1.2142 0.2814 0.085 Uiso 1 1 calc R U . . .
H5C H 0.5146 1.2304 0.2623 0.085 Uiso 1 1 calc R U . . .
C6 C 0.5292(6) 0.9931(12) 0.0665(6) 0.043(3) Uani 1 1 d . U . . .
H6 H 0.4951 0.9578 0.0424 0.051 Uiso 1 1 calc R U . . .
C7 C 0.5397(10) 1.1409(17) 0.0528(7) 0.096(7) Uani 1 1 d . U . . .
H7A H 0.4968 1.1877 0.0535 0.143 Uiso 1 1 calc R U . . .
H7B H 0.5592 1.1473 0.0190 0.143 Uiso 1 1 calc R U . . .
H7C H 0.5700 1.1821 0.0774 0.143 Uiso 1 1 calc R U . . .
C8 C 0.5890(7) 0.909(2) 0.0602(6) 0.085(6) Uani 1 1 d . U . . .
H8A H 0.6261 0.9480 0.0793 0.128 Uiso 1 1 calc R U . . .
H8B H 0.6009 0.9046 0.0243 0.128 Uiso 1 1 calc R U . . .
H8C H 0.5799 0.8186 0.0728 0.128 Uiso 1 1 calc R U . . .
C11 C 0.3715(5) 0.7940(10) 0.1778(5) 0.021(3) Uani 1 1 d . U . . .
C12 C 0.3006(6) 0.6421(12) 0.1405(5) 0.027(3) Uani 1 1 d . U . . .
C13 C 0.2881(6) 0.5943(12) 0.1883(5) 0.034(3) Uani 1 1 d . U . . .
H13 H 0.2576 0.5224 0.1924 0.041 Uiso 1 1 calc R U . . .
C14 C 0.3183(6) 0.6471(11) 0.2304(4) 0.028(3) Uani 1 1 d . U . . .
C15 C 0.2685(7) 0.5804(12) 0.0959(5) 0.039(3) Uani 1 1 d . U . . .
H15A H 0.2416 0.5036 0.1066 0.058 Uiso 1 1 calc R U . . .
H15B H 0.3029 0.5502 0.0722 0.058 Uiso 1 1 calc R U . . .
H15C H 0.2398 0.6464 0.0792 0.058 Uiso 1 1 calc R U . . .
C16 C 0.3067(6) 0.5895(12) 0.2813(5) 0.046(3) Uani 1 1 d . U . . .
H16A H 0.3495 0.5642 0.2964 0.069 Uiso 1 1 calc R U . . .
H16B H 0.2782 0.5101 0.2784 0.069 Uiso 1 1 calc R U . . .
H16C H 0.2847 0.6562 0.3027 0.069 Uiso 1 1 calc R U . . .
C21 C 0.4409(8) 1.1961(15) 0.3817(6) 0.051(4) Uani 1 1 d . U . . .
C22 C 0.4077(6) 1.1164(12) 0.3395(5) 0.034(3) Uani 1 1 d . U . . .
C23 C 0.3471(6) 1.1615(11) 0.3226(5) 0.036(3) Uani 1 1 d . U . . .
H23 H 0.3294 1.2412 0.3369 0.043 Uiso 1 1 calc R U . . .
C24 C 0.3100(5) 1.0961(11) 0.2853(5) 0.032(3) Uani 1 1 d . U . . .
C25 C 0.2418(6) 1.1529(13) 0.2728(7) 0.043(3) Uani 1 1 d . U . . .
C31 C 0.3355(8) 0.7364(14) 0.4188(5) 0.062(5) Uani 1 1 d D U . . .
C32 C 0.3806(7) 0.7493(13) 0.3727(5) 0.040(3) Uani 1 1 d . U . . .
C33 C 0.4409(6) 0.6857(12) 0.3729(5) 0.039(3) Uani 1 1 d . U . . .
H33 H 0.4527 0.6361 0.4022 0.047 Uiso 1 1 calc R U . . .
C34 C 0.4856(7) 0.6887(13) 0.3334(5) 0.039(3) Uani 1 1 d . U . . .
C35 C 0.5478(7) 0.6024(14) 0.3343(6) 0.048(4) Uani 1 1 d . U . . .
C41 C 0.3941(7) 1.1034(14) -0.0580(6) 0.063(5) Uani 1 1 d D U . . .
C42 C 0.3707(6) 1.0531(14) -0.0064(5) 0.042(3) Uani 1 1 d . U . . .
C43 C 0.3161(6) 1.1146(14) 0.0144(5) 0.045(4) Uani 1 1 d . U . . .
H43 H 0.2975 1.1886 -0.0032 0.054 Uiso 1 1 calc R U . . .
C44 C 0.2861(6) 1.0759(11) 0.0599(5) 0.031(3) Uani 1 1 d . U . . .
C45 C 0.2217(6) 1.1449(13) 0.0763(7) 0.042(3) Uani 1 1 d . U . . .
C51 C 0.2706(10) 0.675(2) -0.0525(7) 0.072(5) Uani 1 1 d . U . . .
C52 C 0.3261(8) 0.6942(18) -0.0128(5) 0.055(4) Uani 1 1 d . U . . .
C53 C 0.3828(7) 0.6176(15) -0.0165(5) 0.051(4) Uani 1 1 d . U . . .
H53 H 0.3858 0.5534 -0.0428 0.061 Uiso 1 1 calc R U . . .
C54 C 0.4357(7) 0.6298(13) 0.0164(5) 0.041(3) Uani 1 1 d . U . . .
C55 C 0.4941(7) 0.5369(12) 0.0093(5) 0.055(4) Uani 1 1 d D U . . .
N1 N 0.5119(4) 0.9973(9) 0.2068(4) 0.028(2) Uani 1 1 d . U . . .
N2 N 0.4526(4) 0.9344(8) 0.2140(4) 0.026(2) Uani 1 1 d . U . . .
N3 N 0.4994(5) 0.9820(9) 0.1179(4) 0.031(2) Uani 1 1 d . U . . .
N4 N 0.4397(4) 0.9198(9) 0.1232(4) 0.025(2) Uani 1 1 d . U . . .
N11 N 0.3603(4) 0.7516(9) 0.2241(4) 0.025(2) Uani 1 1 d . U . . .
N12 N 0.3444(4) 0.7461(9) 0.1351(4) 0.024(2) Uani 1 1 d . U . . .
O1 O 0.5932(4) 1.0646(10) 0.1543(3) 0.052(3) Uani 1 1 d . U . . .
O11 O 0.4408(4) 1.0148(8) 0.3271(3) 0.032(2) Uani 1 1 d . U . . .
O12 O 0.3232(4) 0.9920(7) 0.2617(3) 0.029(2) Uani 1 1 d . U . . .
O21 O 0.3542(4) 0.8219(8) 0.3386(3) 0.035(2) Uani 1 1 d . U . . .
O22 O 0.4818(4) 0.7566(7) 0.2932(3) 0.033(2) Uani 1 1 d . U . . .
O31 O 0.4041(4) 0.9556(9) 0.0093(3) 0.039(2) Uani 1 1 d . U . . .
O32 O 0.3023(4) 0.9808(7) 0.0894(3) 0.028(2) Uani 1 1 d . U . . .
O41 O 0.3100(4) 0.7788(9) 0.0212(3) 0.040(2) Uani 1 1 d . U . . .
O42 O 0.4437(4) 0.7098(8) 0.0530(3) 0.035(2) Uani 1 1 d . U . . .
F1 F 0.5052(5) 1.2090(10) 0.3751(4) 0.089(3) Uani 1 1 d . U . . .
F2 F 0.4339(6) 1.1377(11) 0.4257(4) 0.099(4) Uani 1 1 d . U . . .
F3 F 0.4166(6) 1.3166(11) 0.3868(5) 0.112(4) Uani 1 1 d . U . . .
F4 F 0.2332(8) 1.2761(13) 0.2918(8) 0.074(5) Uani 0.766(18) 1 d D U P A 1
F5 F 0.1950(6) 1.0789(15) 0.2971(7) 0.073(4) Uani 0.766(18) 1 d D U P A 1
F6 F 0.2265(7) 1.143(2) 0.2257(5) 0.085(5) Uani 0.766(18) 1 d D U P A 1
F7 F 0.366(2) 0.692(4) 0.4591(13) 0.088(11) Uani 0.49(6) 1 d D U P B 1
F8 F 0.300(3) 0.838(4) 0.4309(16) 0.129(18) Uani 0.49(6) 1 d D U P B 1
F9 F 0.292(2) 0.640(5) 0.4060(12) 0.126(15) Uani 0.49(6) 1 d D U P B 1
F10 F 0.5405(5) 0.5014(9) 0.3027(4) 0.094(3) Uani 1 1 d . U . . .
F11 F 0.6002(4) 0.6664(9) 0.3220(4) 0.078(3) Uani 1 1 d . U . . .
F12 F 0.5590(5) 0.5485(9) 0.3791(3) 0.080(3) Uani 1 1 d . U . . .
F13 F 0.4571(19) 1.078(10) -0.068(3) 0.083(19) Uani 0.32(11) 1 d D U P C 1
F14 F 0.386(5) 1.234(3) -0.065(3) 0.086(18) Uani 0.32(11) 1 d D U P C 1
F15 F 0.358(4) 1.043(8) -0.093(2) 0.084(18) Uani 0.32(11) 1 d D U P C 1
F16 F 0.2159(4) 1.1522(8) 0.1260(3) 0.057(2) Uani 1 1 d . U . . .
F17 F 0.2183(4) 1.2695(7) 0.0580(3) 0.066(3) Uani 1 1 d . U . . .
F18 F 0.1702(3) 1.0790(8) 0.0590(3) 0.061(2) Uani 1 1 d . U . . .
F19 F 0.2151(5) 0.6390(14) -0.0307(4) 0.119(5) Uani 1 1 d . U . . .
F20 F 0.2584(7) 0.7895(14) -0.0748(5) 0.127(5) Uani 1 1 d . U . . .
F21 F 0.2846(6) 0.5860(14) -0.0860(4) 0.117(4) Uani 1 1 d . U . . .
F22B F 0.5490(12) 0.605(2) -0.0070(12) 0.084(7) Uani 0.42(3) 1 d D U P D 1
F23B F 0.4899(14) 0.428(2) -0.0185(9) 0.084(7) Uani 0.42(3) 1 d D U P D 1
F24B F 0.5139(14) 0.493(3) 0.0558(7) 0.084(7) Uani 0.42(3) 1 d D U P D 1
F25 F 0.4064(5) 0.3984(12) 0.2043(4) 0.104(4) Uani 1 1 d . U . . .
F26 F 0.3234(5) 0.3235(8) 0.1562(5) 0.104(4) Uani 1 1 d . U . . .
F27 F 0.4072(5) 0.4372(9) 0.1236(4) 0.089(3) Uani 1 1 d . U . . .
F28 F 0.4793(4) 0.2936(10) 0.1552(3) 0.084(3) Uani 1 1 d . U . . .
F29 F 0.3954(7) 0.1778(10) 0.1890(6) 0.145(6) Uani 1 1 d . U . . .
F30 F 0.3969(6) 0.2168(11) 0.1071(5) 0.118(4) Uani 1 1 d . U . . .
Ru1 Ru 0.40465(4) 0.87935(8) 0.27598(4) 0.0252(2) Uani 1 1 d . U . . .
Ru2 Ru 0.37607(4) 0.85038(9) 0.07238(4) 0.0274(2) Uani 1 1 d . U . . .
P1 P 0.4007(2) 0.3088(5) 0.1562(2) 0.0741(16) Uani 1 1 d . U . . .
F6B F 0.250(2) 1.243(7) 0.2350(17) 0.085(5) Uani 0.234(18) 1 d D U P A 2
F4B F 0.214(3) 1.229(5) 0.302(3) 0.074(5) Uani 0.234(18) 1 d D U P A 2
F5B F 0.199(2) 1.079(6) 0.264(3) 0.073(4) Uani 0.234(18) 1 d D U P A 2
F7B F 0.355(2) 0.642(3) 0.4493(14) 0.097(13) Uani 0.51(6) 1 d D U P B 2
F8B F 0.340(2) 0.850(3) 0.4447(12) 0.100(12) Uani 0.51(6) 1 d D U P B 2
F9B F 0.2726(9) 0.723(6) 0.4091(10) 0.095(13) Uani 0.51(6) 1 d D U P B 2
F13B F 0.4590(7) 1.125(5) -0.0574(16) 0.072(9) Uani 0.68(11) 1 d D U P C 2
F14B F 0.365(2) 1.215(3) -0.0727(15) 0.104(12) Uani 0.68(11) 1 d D U P C 2
F15B F 0.383(3) 1.013(4) -0.0932(12) 0.099(10) Uani 0.68(11) 1 d D U P C 2
F22 F 0.5277(9) 0.559(2) -0.0322(7) 0.071(5) Uani 0.58(3) 1 d D U P D 2
F23 F 0.4677(9) 0.4099(15) -0.0011(7) 0.071(5) Uani 0.58(3) 1 d D U P D 2
F24 F 0.5326(9) 0.513(2) 0.0479(6) 0.071(5) Uani 0.58(3) 1 d D U P D 2
Cl1 Cl 0.5257(3) 0.6596(8) 0.1744(4) 0.132(3) Uani 0.814(6) 1 d D U P E 1
Cl2 Cl 0.6701(3) 0.6535(7) 0.1688(4) 0.123(3) Uani 0.814(6) 1 d D U P E 1
C56 C 0.5966(3) 0.5570(7) 0.1694(13) 0.117(9) Uani 0.814(6) 1 d D U P E 1
H56A H 0.5939 0.5038 0.1379 0.140 Uiso 0.814(6) 1 calc R U P E 1
H56B H 0.5980 0.4941 0.1982 0.140 Uiso 0.814(6) 1 calc R U P E 1
Cl1B Cl 0.5497(17) 0.774(2) 0.1633(15) 0.132(3) Uani 0.186(6) 1 d D U P E 2
C56B C 0.6063(13) 0.642(3) 0.172(7) 0.117(9) Uani 0.186(6) 1 d D U P E 2
H56C H 0.6327 0.6593 0.2034 0.140 Uiso 0.186(6) 1 calc R U P E 2
H56D H 0.6376 0.6388 0.1436 0.140 Uiso 0.186(6) 1 calc R U P E 2
Cl2B Cl 0.5664(15) 0.486(2) 0.1782(17) 0.123(3) Uani 0.186(6) 1 d D U P E 2

loop_
_atom_site_aniso_label
_atom_site_aniso_U_11
_atom_site_aniso_U_22
_atom_site_aniso_U_33
_atom_site_aniso_U_23
_atom_site_aniso_U_13
_atom_site_aniso_U_12
C1 0.022(8) 0.012(6) 0.036(8) -0.005(6) -0.005(6) 0.009(5)
C2 0.028(8) 0.037(8) 0.037(9) 0.005(6) 0.001(7) -0.007(6)
C3 0.025(7) 0.042(8) 0.035(8) -0.006(6) -0.008(6) -0.007(5)
C4 0.037(8) 0.080(11) 0.056(11) 0.001(8) -0.009(7) 0.008(7)
C5 0.055(10) 0.056(10) 0.058(11) -0.019(7) -0.011(8) -0.008(7)
C6 0.027(7) 0.062(8) 0.039(9) 0.008(7) 0.001(7) -0.011(5)
C7 0.117(16) 0.101(15) 0.069(14) 0.036(11) 0.007(11) -0.053(12)
C8 0.052(10) 0.166(18) 0.037(11) -0.014(11) 0.013(8) 0.016(10)
C11 0.018(7) 0.025(6) 0.020(7) -0.003(6) -0.004(6) 0.006(5)
C12 0.024(7) 0.026(7) 0.031(8) -0.003(6) 0.007(6) 0.009(5)
C13 0.035(8) 0.033(7) 0.034(9) 0.002(6) 0.005(6) -0.009(6)
C14 0.028(7) 0.031(7) 0.026(7) 0.001(6) 0.007(6) 0.004(6)
C15 0.050(9) 0.038(8) 0.028(8) 0.001(6) -0.015(6) 0.000(6)
C16 0.064(9) 0.051(8) 0.023(8) 0.007(7) 0.005(8) -0.025(6)
C21 0.063(11) 0.059(10) 0.033(10) -0.021(7) -0.001(8) 0.012(8)
C22 0.036(7) 0.035(8) 0.032(7) -0.007(6) 0.002(6) -0.003(6)
C23 0.045(8) 0.027(7) 0.035(8) -0.004(6) 0.002(7) 0.008(6)
C24 0.031(7) 0.028(7) 0.036(9) 0.005(6) -0.005(6) -0.003(5)
C25 0.031(8) 0.045(9) 0.052(10) -0.004(9) 0.002(8) 0.009(6)
C31 0.080(13) 0.076(13) 0.029(10) 0.008(9) 0.014(9) -0.009(11)
C32 0.051(8) 0.047(8) 0.023(8) -0.001(6) -0.003(7) 0.002(7)
C33 0.046(8) 0.046(8) 0.025(8) 0.010(6) -0.004(7) 0.011(6)
C34 0.052(9) 0.041(8) 0.024(8) 0.000(6) -0.016(7) 0.006(6)
C35 0.052(10) 0.042(9) 0.049(10) 0.000(8) -0.009(8) 0.011(7)
C41 0.056(12) 0.099(14) 0.036(10) 0.024(10) 0.010(9) 0.018(10)
C42 0.034(8) 0.055(9) 0.036(9) 0.016(7) -0.005(7) 0.001(7)
C43 0.041(9) 0.060(9) 0.035(9) 0.019(7) -0.009(7) 0.010(7)
C44 0.030(7) 0.028(7) 0.035(9) 0.011(6) -0.012(6) 0.006(5)
C45 0.035(8) 0.046(8) 0.045(9) 0.001(8) -0.005(8) 0.011(6)
C51 0.072(13) 0.104(15) 0.041(11) -0.024(11) 0.000(9) -0.013(11)
C52 0.055(10) 0.090(12) 0.020(9) 0.002(8) -0.007(7) -0.016(9)
C53 0.050(9) 0.078(11) 0.026(8) -0.024(7) 0.001(7) 0.011(8)
C54 0.052(9) 0.039(8) 0.033(8) -0.009(7) 0.010(7) 0.011(6)
C55 0.091(12) 0.032(9) 0.041(10) -0.011(7) 0.020(9) 0.021(8)
N1 0.022(6) 0.028(6) 0.034(7) -0.002(5) 0.003(5) 0.000(4)
N2 0.021(6) 0.019(5) 0.038(7) -0.001(5) 0.002(5) 0.001(4)
N3 0.026(6) 0.040(6) 0.026(6) 0.011(5) 0.007(5) -0.004(5)
N4 0.029(6) 0.027(6) 0.018(6) 0.006(4) 0.002(4) 0.010(4)
N11 0.027(6) 0.028(6) 0.021(6) 0.007(4) 0.005(4) 0.004(4)
N12 0.020(5) 0.017(6) 0.035(7) -0.003(5) 0.001(5) 0.001(4)
O1 0.032(6) 0.078(7) 0.046(7) -0.003(5) 0.007(5) -0.022(5)
O11 0.034(5) 0.038(5) 0.025(5) -0.008(4) -0.001(4) 0.010(4)
O12 0.032(5) 0.024(5) 0.032(6) -0.007(4) 0.000(4) 0.006(3)
O21 0.043(5) 0.042(5) 0.022(5) 0.002(4) 0.003(4) 0.001(4)
O22 0.030(5) 0.036(5) 0.033(6) -0.006(4) 0.000(4) 0.007(3)
O31 0.037(5) 0.047(6) 0.032(5) 0.008(4) -0.004(4) 0.004(5)
O32 0.024(4) 0.032(5) 0.030(6) 0.006(4) -0.002(3) 0.005(3)
O41 0.044(5) 0.053(6) 0.022(5) 0.002(4) -0.007(4) 0.007(4)
O42 0.042(5) 0.035(5) 0.027(5) 0.000(4) 0.003(4) 0.007(4)
F1 0.057(6) 0.126(8) 0.083(8) -0.055(6) -0.009(5) -0.022(5)
F2 0.134(9) 0.129(10) 0.035(7) -0.030(6) -0.001(6) -0.032(7)
F3 0.130(9) 0.078(8) 0.129(10) -0.070(7) -0.070(8) 0.040(7)
F4 0.050(9) 0.023(10) 0.149(14) -0.022(9) -0.024(9) 0.008(5)
F5 0.030(6) 0.097(8) 0.091(13) 0.039(10) 0.014(8) 0.011(5)
F6 0.062(9) 0.155(15) 0.038(8) -0.012(9) -0.026(6) 0.062(9)
F7 0.12(2) 0.13(2) 0.015(13) 0.014(17) -0.006(13) 0.00(2)
F8 0.17(4) 0.14(3) 0.08(3) 0.052(19) 0.08(3) 0.11(3)
F9 0.08(2) 0.21(4) 0.09(2) 0.01(2) 0.069(19) -0.01(2)
F10 0.106(8) 0.072(6) 0.103(8) -0.036(6) -0.039(6) 0.046(6)
F11 0.040(5) 0.084(6) 0.109(8) 0.030(6) 0.000(5) 0.023(5)
F12 0.092(7) 0.095(7) 0.053(7) 0.024(6) -0.010(5) 0.042(6)
F13 0.10(3) 0.12(4) 0.03(3) 0.02(3) 0.021(19) 0.03(3)
F14 0.12(4) 0.03(3) 0.11(3) 0.03(2) 0.00(3) -0.01(2)
F15 0.08(4) 0.13(4) 0.04(2) 0.03(2) 0.00(2) -0.02(3)
F16 0.055(5) 0.072(6) 0.045(6) -0.003(4) 0.003(4) 0.022(4)
F17 0.071(6) 0.044(5) 0.084(7) 0.020(5) 0.004(5) 0.020(4)
F18 0.032(4) 0.072(5) 0.078(7) -0.002(5) -0.008(4) -0.003(4)
F19 0.067(7) 0.219(14) 0.070(8) -0.029(8) -0.013(6) -0.045(8)
F20 0.150(12) 0.130(10) 0.100(10) 0.031(8) -0.090(9) -0.017(9)
F21 0.094(8) 0.182(12) 0.075(8) -0.071(9) -0.026(6) -0.002(8)
F22B 0.091(12) 0.078(11) 0.082(13) 0.002(8) 0.041(8) 0.040(9)
F23B 0.091(12) 0.078(11) 0.082(13) 0.002(8) 0.041(8) 0.040(9)
F24B 0.091(12) 0.078(11) 0.082(13) 0.002(8) 0.041(8) 0.040(9)
F25 0.084(8) 0.134(9) 0.095(9) -0.020(8) -0.004(6) 0.036(7)
F26 0.063(7) 0.046(6) 0.203(14) 0.015(6) -0.015(7) 0.005(5)
F27 0.072(6) 0.055(6) 0.141(10) 0.019(6) -0.023(6) 0.006(5)
F28 0.064(6) 0.099(7) 0.088(8) -0.006(5) -0.014(5) 0.048(5)
F29 0.148(11) 0.065(7) 0.223(18) 0.072(9) 0.057(11) 0.059(8)
F30 0.111(9) 0.081(8) 0.162(12) -0.045(7) -0.036(7) 0.016(6)
Ru1 0.0245(5) 0.0294(5) 0.0218(5) -0.0011(5) 0.0003(5) 0.0034(4)
Ru2 0.0252(5) 0.0350(5) 0.0220(5) 0.0013(5) -0.0015(5) 0.0026(4)
P1 0.065(3) 0.047(3) 0.111(5) 0.005(3) -0.015(3) 0.017(2)
F6B 0.062(9) 0.155(15) 0.038(8) -0.012(9) -0.026(6) 0.062(9)
F4B 0.050(9) 0.023(10) 0.149(14) -0.022(9) -0.024(9) 0.008(5)
F5B 0.030(6) 0.097(8) 0.091(13) 0.039(10) 0.014(8) 0.011(5)
F7B 0.13(3) 0.101(18) 0.06(2) 0.055(16) 0.066(19) 0.045(18)
F8B 0.12(3) 0.14(2) 0.036(15) -0.010(14) 0.025(16) 0.052(17)
F9B 0.026(12) 0.21(4) 0.050(16) -0.01(2) 0.023(11) 0.002(17)
F13B 0.049(12) 0.105(19) 0.061(18) 0.023(13) 0.021(8) -0.014(9)
F14B 0.077(17) 0.15(3) 0.080(17) 0.094(17) 0.031(12) 0.036(14)
F15B 0.11(2) 0.16(2) 0.029(12) 0.002(13) 0.010(12) -0.013(18)
F22 0.081(8) 0.089(9) 0.044(8) -0.001(5) 0.028(5) 0.033(6)
F23 0.081(8) 0.089(9) 0.044(8) -0.001(5) 0.028(5) 0.033(6)
F24 0.081(8) 0.089(9) 0.044(8) -0.001(5) 0.028(5) 0.033(6)
Cl1 0.112(7) 0.119(6) 0.165(7) -0.037(6) -0.004(5) 0.035(5)
Cl2 0.074(5) 0.101(5) 0.193(8) -0.011(5) 0.016(4) -0.022(4)
C56 0.084(17) 0.17(2) 0.097(16) 0.00(2) 0.005(14) -0.047(18)
Cl1B 0.112(7) 0.119(6) 0.165(7) -0.037(6) -0.004(5) 0.035(5)
C56B 0.084(17) 0.17(2) 0.097(16) 0.00(2) 0.005(14) -0.047(18)
Cl2B 0.074(5) 0.101(5) 0.193(8) -0.011(5) 0.016(4) -0.022(4)

loop_
_atom_type_symbol
_atom_type_description
_atom_type_scat_dispersion_real
_atom_type_scat_dispersion_imag
_atom_type_scat_source
C C 0.0033 0.0016 'International Tables Vol C Tables 4.2.6.8 and 6.1.1.4'
H H 0.0000 0.0000 'International Tables Vol C Tables 4.2.6.8 and 6.1.1.4'
Cl Cl 0.1484 0.1585 'International Tables Vol C Tables 4.2.6.8 and 6.1.1.4'
F F 0.0171 0.0103 'International Tables Vol C Tables 4.2.6.8 and 6.1.1.4'
N N 0.0061 0.0033 'International Tables Vol C Tables 4.2.6.8 and 6.1.1.4'
O O 0.0106 0.0060 'International Tables Vol C Tables 4.2.6.8 and 6.1.1.4'
P P 0.1023 0.0942 'International Tables Vol C Tables 4.2.6.8 and 6.1.1.4'
Ru Ru -1.2594 0.8363 'International Tables Vol C Tables 4.2.6.8 and 6.1.1.4'

loop_
_geom_angle_atom_site_label_1
_geom_angle_atom_site_label_2
_geom_angle_atom_site_label_3
_geom_angle
N2 C1 C11 116.1(11)
N4 C1 C11 116.7(10)
N4 C1 N2 126.4(10)
N3 C2 N1 117.1(11)
O1 C2 N1 120.1(12)
O1 C2 N3 122.8(12)
C4 C3 H3 106.8
C4 C3 C5 114.9(10)
C5 C3 H3 106.8
N1 C3 H3 106.8
N1 C3 C4 110.8(10)
N1 C3 C5 110.4(10)
C3 C4 H4A 109.5
C3 C4 H4B 109.5
C3 C4 H4C 109.5
H4A C4 H4B 109.5
H4A C4 H4C 109.5
H4B C4 H4C 109.5
C3 C5 H5A 109.5
C3 C5 H5B 109.5
C3 C5 H5C 109.5
H5A C5 H5B 109.5
H5A C5 H5C 109.5
H5B C5 H5C 109.5
C7 C6 H6 106.5
C8 C6 H6 106.5
C8 C6 C7 114.1(13)
C8 C6 N3 112.8(11)
N3 C6 H6 106.5
N3 C6 C7 110.0(12)
C6 C7 H7A 109.5
C6 C7 H7B 109.5
C6 C7 H7C 109.5
H7A C7 H7B 109.5
H7A C7 H7C 109.5
H7B C7 H7C 109.5
C6 C8 H8A 109.5
C6 C8 H8B 109.5
C6 C8 H8C 109.5
H8A C8 H8B 109.5
H8A C8 H8C 109.5
H8B C8 H8C 109.5
N11 C11 C1 117.3(10)
N11 C11 N12 127.0(10)
N12 C11 C1 115.4(11)
C13 C12 C15 120.8(11)
N12 C12 C13 118.5(12)
N12 C12 C15 120.7(11)
C12 C13 H13 118.9
C14 C13 C12 122.2(12)
C14 C13 H13 118.9
C13 C14 C16 121.3(11)
N11 C14 C13 118.2(11)
N11 C14 C16 120.5(11)
C12 C15 H15A 109.5
C12 C15 H15B 109.5
C12 C15 H15C 109.5
H15A C15 H15B 109.5
H15A C15 H15C 109.5
H15B C15 H15C 109.5
C14 C16 H16A 109.5
C14 C16 H16B 109.5
C14 C16 H16C 109.5
H16A C16 H16B 109.5
H16A C16 H16C 109.5
H16B C16 H16C 109.5
F1 C21 C22 112.5(12)
F1 C21 F2 105.6(13)
F2 C21 C22 111.8(13)
F3 C21 C22 113.3(12)
F3 C21 F1 106.9(14)
F3 C21 F2 106.2(13)
C23 C22 C21 117.0(12)
O11 C22 C21 112.5(11)
O11 C22 C23 130.4(11)
C22 C23 H23 118.4
C22 C23 C24 123.3(11)
C24 C23 H23 118.4
C23 C24 C25 117.3(11)
O12 C24 C23 129.3(11)
O12 C24 C25 113.3(11)
F4 C25 C24 112.1(12)
F4 C25 F5 103.5(14)
F5 C25 C24 108.4(12)
F6 C25 C24 113.4(12)
F6 C25 F4 113.9(14)
F6 C25 F5 104.6(14)
F6B C25 C24 107(2)
F4B C25 C24 120(3)
F4B C25 F6B 96(4)
F5B C25 C24 118(3)
F5B C25 F6B 111(3)
F5B C25 F4B 101(4)
F7 C31 C32 114(3)
F7 C31 F9 105(2)
F8 C31 C32 117.6(19)
F8 C31 F7 109(2)
F8 C31 F9 106(2)
F9 C31 C32 104.0(19)
F7B C31 C32 113(2)
F7B C31 F8B 106.0(18)
F8B C31 C32 107.4(19)
F9B C31 C32 115.4(16)
F9B C31 F7B 109.7(19)
F9B C31 F8B 105.0(17)
C33 C32 C31 118.8(12)
O21 C32 C31 111.7(11)
O21 C32 C33 129.5(12)
C32 C33 H33 117.9
C32 C33 C34 124.2(12)
C34 C33 H33 117.9
C33 C34 C35 120.8(12)
O22 C34 C33 127.7(12)
O22 C34 C35 111.6(12)
F10 C35 C34 109.4(11)
F10 C35 F12 106.1(11)
F11 C35 C34 112.9(12)
F11 C35 F10 108.3(13)
F11 C35 F12 107.2(12)
F12 C35 C34 112.7(13)
F13 C41 C42 114(3)
F13 C41 F14 107(2)
F13 C41 F15 107(2)
F14 C41 C42 114(3)
F15 C41 C42 108(4)
F15 C41 F14 107(2)
F13B C41 C42 110.2(18)
F14B C41 C42 114.1(17)
F14B C41 F13B 107.7(16)
F14B C41 F15B 107.2(16)
F15B C41 C42 111(2)
F15B C41 F13B 106.5(16)
C43 C42 C41 117.2(12)
O31 C42 C41 112.9(12)
O31 C42 C43 129.9(12)
C42 C43 H43 117.8
C42 C43 C44 124.4(12)
C44 C43 H43 117.8
C43 C44 C45 119.0(11)
O32 C44 C43 128.6(11)
O32 C44 C45 112.3(11)
F16 C45 C44 112.6(11)
F16 C45 F17 107.7(11)
F17 C45 C44 111.2(11)
F18 C45 C44 109.9(12)
F18 C45 F16 107.8(12)
F18 C45 F17 107.4(11)
F19 C51 C52 110.3(14)
F19 C51 F20 106.2(17)
F20 C51 C52 109.2(15)
F21 C51 C52 113.6(17)
F21 C51 F19 107.8(16)
F21 C51 F20 109.4(17)
C53 C52 C51 118.6(15)
O41 C52 C51 112.6(15)
O41 C52 C53 128.8(13)
C52 C53 H53 118.5
C52 C53 C54 122.9(13)
C54 C53 H53 118.5
C53 C54 C55 117.7(12)
O42 C54 C53 129.6(12)
O42 C54 C55 112.7(12)
F22B C55 C54 111.2(14)
F22B C55 F24B 102.1(14)
F23B C55 C54 121.9(16)
F23B C55 F22B 106.6(13)
F23B C55 F24B 105.1(14)
F24B C55 C54 108.1(15)
F22 C55 C54 113.7(13)
F22 C55 F23 100.4(11)
F23 C55 C54 106.7(13)
F24 C55 C54 118.4(13)
F24 C55 F22 112.7(14)
F24 C55 F23 102.3(13)
C2 N1 C3 119.9(10)
N2 N1 C2 122.1(10)
N2 N1 C3 117.9(9)
C1 N2 Ru1 112.3(8)
N1 N2 C1 115.5(10)
N1 N2 Ru1 132.1(8)
C2 N3 C6 117.8(10)
N4 N3 C2 122.6(10)
N4 N3 C6 118.7(10)
C1 N4 N3 115.4(9)
C1 N4 Ru2 113.1(7)
N3 N4 Ru2 131.3(7)
C11 N11 C14 118.0(10)
C11 N11 Ru1 110.2(7)
C14 N11 Ru1 131.4(8)
C11 N12 C12 116.1(10)
C11 N12 Ru2 112.0(7)
C12 N12 Ru2 131.8(8)
C22 O11 Ru1 121.3(7)
C24 O12 Ru1 123.1(7)
C32 O21 Ru1 122.3(8)
C34 O22 Ru1 124.1(8)
C42 O31 Ru2 121.5(8)
C44 O32 Ru2 122.2(7)
C52 O41 Ru2 122.8(9)
C54 O42 Ru2 123.3(8)
N2 Ru1 N11 80.2(4)
N2 Ru1 O11 101.1(3)
N2 Ru1 O12 94.8(3)
N2 Ru1 O21 179.0(4)
N2 Ru1 O22 89.1(3)
O11 Ru1 N11 175.0(3)
O12 Ru1 N11 82.6(3)
O12 Ru1 O11 92.4(3)
O12 Ru1 O21 84.7(3)
O12 Ru1 O22 175.6(3)
O21 Ru1 N11 98.8(3)
O21 Ru1 O11 79.8(3)
O22 Ru1 N11 96.0(3)
O22 Ru1 O11 88.9(3)
O22 Ru1 O21 91.5(3)
N4 Ru2 N12 80.1(4)
N4 Ru2 O31 101.4(4)
N4 Ru2 O32 95.5(3)
N4 Ru2 O41 179.2(4)
N4 Ru2 O42 89.1(3)
O31 Ru2 N12 177.9(4)
O32 Ru2 N12 85.5(3)
O32 Ru2 O31 93.0(3)
O32 Ru2 O41 84.1(3)
O41 Ru2 N12 99.2(4)
O41 Ru2 O31 79.3(3)
O42 Ru2 N12 93.5(3)
O42 Ru2 O31 88.0(3)
O42 Ru2 O32 175.1(3)
O42 Ru2 O41 91.3(3)
F25 P1 F28 89.8(6)
F25 P1 F29 91.8(8)
F25 P1 F30 178.6(7)
F26 P1 F25 91.1(6)
F26 P1 F28 179.0(7)
F26 P1 F29 90.7(7)
F26 P1 F30 90.3(7)
F27 P1 F25 88.5(6)
F27 P1 F26 90.2(5)
F27 P1 F28 89.2(6)
F27 P1 F29 179.0(7)
F27 P1 F30 91.5(7)
F28 P1 F30 88.8(6)
F29 P1 F28 89.8(6)
F29 P1 F30 88.2(8)
Cl1 C56 Cl2 111.0(4)
Cl1 C56 H56A 109.4
Cl1 C56 H56B 109.4
Cl2 C56 H56A 109.4
Cl2 C56 H56B 109.4
H56A C56 H56B 108.0
Cl1B C56B H56C 109.1
Cl1B C56B H56D 109.1
Cl1B C56B Cl2B 112.6(4)
H56C C56B H56D 107.8
Cl2B C56B H56C 109.1
Cl2B C56B H56D 109.1

loop_
_geom_bond_atom_site_label_1
_geom_bond_atom_site_label_2
_geom_bond_distance
C1 C11 1.413(15)
C1 N2 1.360(15)
C1 N4 1.355(15)
C2 N1 1.394(15)
C2 N3 1.386(16)
C2 O1 1.196(14)
C3 H3 1.0000
C3 C4 1.525(16)
C3 C5 1.526(17)
C3 N1 1.501(15)
C4 H4A 0.9800
C4 H4B 0.9800
C4 H4C 0.9800
C5 H5A 0.9800
C5 H5B 0.9800
C5 H5C 0.9800
C6 H6 1.0000
C6 C7 1.534(19)
C6 C8 1.475(19)
C6 N3 1.491(17)
C7 H7A 0.9800
C7 H7B 0.9800
C7 H7C 0.9800
C8 H8A 0.9800
C8 H8B 0.9800
C8 H8C 0.9800
C11 N11 1.316(14)
C11 N12 1.344(15)
C12 C13 1.376(17)
C12 C15 1.481(17)
C12 N12 1.369(15)
C13 H13 0.9500
C13 C14 1.372(17)
C14 C16 1.485(17)
C14 N11 1.352(14)
C15 H15A 0.9800
C15 H15B 0.9800
C15 H15C 0.9800
C16 H16A 0.9800
C16 H16B 0.9800
C16 H16C 0.9800
C21 C22 1.525(19)
C21 F1 1.309(16)
C21 F2 1.310(17)
C21 F3 1.305(16)
C22 C23 1.372(16)
C22 O11 1.256(14)
C23 H23 0.9500
C23 C24 1.398(17)
C24 C25 1.518(16)
C24 O12 1.242(13)
C25 F4 1.34(2)
C25 F5 1.36(2)
C25 F6 1.29(2)
C25 F6B 1.36(6)
C25 F4B 1.21(7)
C25 F5B 1.16(6)
C31 C32 1.52(2)
C31 F7 1.30(2)
C31 F8 1.276(19)
C31 F9 1.34(2)
C31 F7B 1.297(19)
C31 F8B 1.33(2)
C31 F9B 1.295(18)
C32 C33 1.366(18)
C32 O21 1.272(15)
C33 H33 0.9500
C33 C34 1.378(18)
C34 C35 1.517(18)
C34 O22 1.266(14)
C35 F10 1.319(16)
C35 F11 1.273(16)
C35 F12 1.320(16)
C41 C42 1.528(19)
C41 F13 1.32(2)
C41 F14 1.33(2)
C41 F15 1.32(2)
C41 F13B 1.320(17)
C41 F14B 1.313(18)
C41 F15B 1.318(18)
C42 C43 1.371(18)
C42 O31 1.253(15)
C43 H43 0.9500
C43 C44 1.402(17)
C44 C45 1.526(17)
C44 O32 1.272(12)
C45 F16 1.322(18)
C45 F17 1.338(14)
C45 F18 1.308(14)
C51 C52 1.54(2)
C51 F19 1.305(19)
C51 F20 1.31(2)
C51 F21 1.284(19)
C52 C53 1.38(2)
C52 O41 1.276(17)
C53 H53 0.9500
C53 C54 1.377(18)
C54 C55 1.506(19)
C54 O42 1.265(14)
C55 F22B 1.364(17)
C55 F23B 1.313(16)
C55 F24B 1.365(17)
C55 F22 1.310(15)
C55 F23 1.403(15)
C55 F24 1.302(16)
N1 N2 1.357(12)
N2 Ru1 1.981(9)
N3 N4 1.355(13)
N4 Ru2 1.980(9)
N11 Ru1 2.075(10)
N12 Ru2 2.060(10)
O11 Ru1 2.047(8)
O12 Ru1 2.018(7)
O21 Ru1 2.027(8)
O22 Ru1 2.025(7)
O31 Ru2 2.052(8)
O32 Ru2 2.021(7)
O41 Ru2 2.026(9)
O42 Ru2 2.018(8)
F25 P1 1.560(12)
F26 P1 1.558(10)
F27 P1 1.553(10)
F28 P1 1.584(10)
F29 P1 1.575(12)
F30 P1 1.593(12)
Cl1 C56 1.759(3)
Cl2 C56 1.760(3)
C56 H56A 0.9900
C56 H56B 0.9900
Cl1B C56B 1.760(3)
C56B H56C 0.9900
C56B H56D 0.9900
C56B Cl2B 1.760(3)

loop_
_geom_torsion_atom_site_label_1
_geom_torsion_atom_site_label_2
_geom_torsion_atom_site_label_3
_geom_torsion_atom_site_label_4
_geom_torsion
C1 C11 N11 C14 -172.6(9)
C1 C11 N11 Ru1 14.2(11)
C1 C11 N12 C12 174.1(9)
C1 C11 N12 Ru2 -7.5(11)
C2 N1 N2 C1 -0.5(14)
C2 N1 N2 Ru1 174.5(8)
C2 N3 N4 C1 -0.5(14)
C2 N3 N4 Ru2 -176.0(8)
C3 N1 N2 C1 -176.1(9)
C3 N1 N2 Ru1 -1.2(13)
C4 C3 N1 C2 -61.1(14)
C4 C3 N1 N2 114.7(11)
C5 C3 N1 C2 67.4(13)
C5 C3 N1 N2 -116.9(11)
C6 N3 N4 C1 168.8(9)
C6 N3 N4 Ru2 -6.7(14)
C7 C6 N3 C2 -69.3(15)
C7 C6 N3 N4 120.9(12)
C8 C6 N3 C2 59.3(15)
C8 C6 N3 N4 -110.5(13)
C11 C1 N2 N1 161.7(9)
C11 C1 N2 Ru1 -14.3(11)
C11 C1 N4 N3 -161.1(9)
C11 C1 N4 Ru2 15.2(11)
C12 C13 C14 C16 -176.9(11)
C12 C13 C14 N11 1.7(18)
C13 C12 N12 C11 -0.6(14)
C13 C12 N12 Ru2 -178.5(8)
C13 C14 N11 C11 -2.2(15)
C13 C14 N11 Ru1 169.4(8)
C15 C12 C13 C14 178.3(11)
C15 C12 N12 C11 -179.2(10)
C15 C12 N12 Ru2 2.9(16)
C16 C14 N11 C11 176.4(10)
C16 C14 N11 Ru1 -12.0(16)
C21 C22 C23 C24 -177.9(13)
C21 C22 O11 Ru1 174.4(9)
C22 C23 C24 C25 176.2(12)
C22 C23 C24 O12 0(2)
C23 C22 O11 Ru1 -3.0(18)
C23 C24 C25 F4 14(2)
C23 C24 C25 F5 -99.8(16)
C23 C24 C25 F6 144.6(15)
C23 C24 C25 F6B 91(3)
C23 C24 C25 F4B -17(4)
C23 C24 C25 F5B -143(4)
C23 C24 O12 Ru1 4.2(17)
C25 C24 O12 Ru1 -172.2(8)
C31 C32 C33 C34 179.4(13)
C31 C32 O21 Ru1 172.2(8)
C32 C33 C34 C35 -172.9(13)
C32 C33 C34 O22 6(2)
C33 C32 O21 Ru1 -7.6(19)
C33 C34 C35 F10 105.9(15)
C33 C34 C35 F11 -133.5(14)
C33 C34 C35 F12 -11.9(19)
C33 C34 O22 Ru1 -1.3(18)
C35 C34 O22 Ru1 177.7(8)
C41 C42 C43 C44 176.2(12)
C41 C42 O31 Ru2 -171.3(8)
C42 C43 C44 C45 -174.4(13)
C42 C43 C44 O32 0(2)
C43 C42 O31 Ru2 6(2)
C43 C44 C45 F16 -148.9(12)
C43 C44 C45 F17 -27.9(18)
C43 C44 C45 F18 90.9(15)
C43 C44 O32 Ru2 -4.7(17)
C45 C44 O32 Ru2 169.9(8)
C51 C52 C53 C54 178.5(15)
C51 C52 O41 Ru2 -169.9(11)
C52 C53 C54 C55 178.1(14)
C52 C53 C54 O42 -2(3)
C53 C52 O41 Ru2 14(2)
C53 C54 C55 F22B 111(2)
C53 C54 C55 F23B -16(2)
C53 C54 C55 F24B -137.7(18)
C53 C54 C55 F22 67.7(19)
C53 C54 C55 F23 -42.1(17)
C53 C54 C55 F24 -156.7(16)
C53 C54 O42 Ru2 -1(2)
C55 C54 O42 Ru2 178.8(8)
N1 C2 N3 C6 -176.0(10)
N1 C2 N3 N4 -6.6(16)
N2 C1 C11 N11 -0.5(14)
N2 C1 C11 N12 -175.2(8)
N2 C1 N4 N3 8.2(14)
N2 C1 N4 Ru2 -175.5(8)
N3 C2 N1 C3 -177.4(10)
N3 C2 N1 N2 7.1(16)
N4 C1 C11 N11 169.9(9)
N4 C1 C11 N12 -4.8(14)
N4 C1 N2 N1 -7.7(14)
N4 C1 N2 Ru1 176.4(8)
N11 C11 N12 C12 0.0(15)
N11 C11 N12 Ru2 178.4(9)
N12 C11 N11 C14 1.4(16)
N12 C11 N11 Ru1 -171.8(8)
N12 C12 C13 C14 -0.3(18)
O1 C2 N1 C3 0.3(17)
O1 C2 N1 N2 -175.2(10)
O1 C2 N3 C6 6.4(18)
O1 C2 N3 N4 175.8(11)
O11 C22 C23 C24 -1(2)
O12 C24 C25 F4 -169.2(14)
O12 C24 C25 F5 77.1(18)
O12 C24 C25 F6 -38.6(18)
O12 C24 C25 F6B -93(3)
O12 C24 C25 F4B 159(3)
O12 C24 C25 F5B 34(4)
O21 C32 C33 C34 -1(2)
O22 C34 C35 F10 -73.2(15)
O22 C34 C35 F11 47.5(16)
O22 C34 C35 F12 169.1(11)
O31 C42 C43 C44 0(2)
O32 C44 C45 F16 36.0(15)
O32 C44 C45 F17 156.9(11)
O32 C44 C45 F18 -84.2(15)
O41 C52 C53 C54 -5(3)
O42 C54 C55 F22B -69(2)
O42 C54 C55 F23B 164.5(19)
O42 C54 C55 F24B 42.7(19)
O42 C54 C55 F22 -112.0(16)
O42 C54 C55 F23 138.2(13)
O42 C54 C55 F24 24(2)
F1 C21 C22 C23 -139.2(13)
F1 C21 C22 O11 43.0(17)
F2 C21 C22 C23 102.1(14)
F2 C21 C22 O11 -75.6(15)
F3 C21 C22 C23 -18(2)
F3 C21 C22 O11 164.4(13)
F7 C31 C32 C33 16(3)
F7 C31 C32 O21 -164(2)
F8 C31 C32 C33 145(4)
F8 C31 C32 O21 -35(4)
F9 C31 C32 C33 -98(3)
F9 C31 C32 O21 82(3)
F13 C41 C42 C43 157(5)
F13 C41 C42 O31 -26(5)
F14 C41 C42 C43 34(5)
F14 C41 C42 O31 -149(5)
F15 C41 C42 C43 -84(5)
F15 C41 C42 O31 93(5)
F19 C51 C52 C53 120.7(18)
F19 C51 C52 O41 -56(2)
F20 C51 C52 C53 -123.0(18)
F20 C51 C52 O41 60.1(19)
F21 C51 C52 C53 0(2)
F21 C51 C52 O41 -177.4(16)
F7B C31 C32 C33 -13(3)
F7B C31 C32 O21 167(2)
F8B C31 C32 C33 103(3)
F8B C31 C32 O21 -77(2)
F9B C31 C32 C33 -140(3)
F9B C31 C32 O21 40(3)
F13B C41 C42 C43 131(3)
F13B C41 C42 O31 -51(3)
F14B C41 C42 C43 10(3)
F14B C41 C42 O31 -173(3)
F15B C41 C42 C43 -111(3)
F15B C41 C42 O31 66(3)
